data_4061664
_journal_name_full Organometallics
_journal_paper_doi 10.1021/om050501z
_journal_year 2005
_chemical_formula_sum 'C17 H26 O2 S Si'
_chemical_formula_weight 322.53
_space_group_IT_number 14
_symmetry_cell_setting monoclinic
_symmetry_space_group_name_Hall '-P 2yn'
_symmetry_space_group_name_H-M 'P 1 21/n 1'
_cell_angle_alpha 90.00
_cell_angle_beta 104.8260(10)
_cell_angle_gamma 90.00
_cell_formula_units_Z 4
_cell_length_a 9.1289(8)
_cell_length_b 18.0187(15)
_cell_length_c 11.9037(10)
_cell_measurement_temperature 163(2)
_cell_volume 1892.9(3)
_diffrn_ambient_temperature 163(2)
_exptl_crystal_density_diffrn 1.132
_cod_depositor_comments
;
The following automatic conversions were performed:
'_symmetry_cell_setting' value 'Monoclinic' changed to 'monoclinic'
according to '/home/saulius/struct/CIF-dictionaries/cif_core.dic'
dictionary named 'cif_core.dic' version 2.4.1 from 2010-06-29.

Automatic conversion script
Id: cif_fix_enum 1527 2010-12-29 10:47:43Z saulius 
;
_cod_original_sg_symbol_H-M 'P 21/n'
_cod_database_code 4061664

loop_
_symmetry_equiv_pos_as_xyz
'x, y, z'
'-x+1/2, y+1/2, -z+1/2'
'-x, -y, -z'
'x-1/2, -y-1/2, z-1/2'

loop_
_atom_site_label
_atom_site_type_symbol
_atom_site_fract_x
_atom_site_fract_y
_atom_site_fract_z
_atom_site_U_iso_or_equiv
_atom_site_adp_type
_atom_site_occupancy
_atom_site_symmetry_multiplicity
_atom_site_calc_flag
_atom_site_refinement_flags
_atom_site_disorder_assembly
_atom_site_disorder_group
S1 S 0.12641(5) 0.04707(2) 0.79480(3) 0.02780(12) Uani 1 1 d . . .
Si1 Si 0.14703(5) 0.18486(2) 0.66750(4) 0.02072(11) Uani 1 1 d . . .
O1 O 0.19090(13) 0.13016(6) 0.78635(9) 0.0265(3) Uani 1 1 d . . .
O2 O 0.22611(18) -0.00540(7) 0.75567(11) 0.0419(3) Uani 1 1 d . . .
C1 C 0.03338(19) 0.12922(9) 0.54746(14) 0.0280(3) Uani 1 1 d . . .
C2 C -0.0429(2) 0.09334(10) 0.47038(16) 0.0347(4) Uani 1 1 d . . .
C3 C 0.0241(2) 0.26191(10) 0.69821(16) 0.0309(4) Uani 1 1 d . . .
C4 C -0.0230(4) 0.31324(16) 0.5920(3) 0.0649(8) Uani 1 1 d . . .
C5 C 0.1020(3) 0.30540(19) 0.8063(3) 0.0744(10) Uani 1 1 d . . .
C6 C -0.1209(2) 0.22787(14) 0.7173(2) 0.0452(5) Uani 1 1 d . . .
C7 C 0.33501(19) 0.20743(10) 0.63803(14) 0.0299(4) Uani 1 1 d . . .
C8 C 0.3185(3) 0.25913(18) 0.5340(3) 0.0644(8) Uani 1 1 d . . .
C9 C 0.4437(3) 0.2407(2) 0.7453(3) 0.0763(11) Uani 1 1 d . . .
C10 C 0.4043(3) 0.13431(14) 0.6104(2) 0.0481(5) Uani 1 1 d . . .
C11 C 0.18037(18) 0.04228(9) 0.94984(14) 0.0240(3) Uani 1 1 d . . .
C12 C 0.2959(2) -0.00493(10) 1.00456(15) 0.0323(4) Uani 1 1 d . . .
C13 C 0.3300(2) -0.01210(12) 1.12473(16) 0.0391(4) Uani 1 1 d . . .
C14 C 0.2495(2) 0.02651(10) 1.19034(15) 0.0316(4) Uani 1 1 d . . .
C15 C 0.1339(2) 0.07366(10) 1.13287(15) 0.0298(4) Uani 1 1 d . . .
C16 C 0.09855(19) 0.08137(9) 1.01318(15) 0.0280(3) Uani 1 1 d . . .
C17 C 0.2860(3) 0.01760(16) 1.32026(18) 0.0482(5) Uani 1 1 d . . .
H2 H -0.103(3) 0.0657(16) 0.413(2) 0.0698(16) Uiso 1 1 d . . .
H4A H -0.069(3) 0.2819(16) 0.511(2) 0.0698(16) Uiso 1 1 d . . .
H4B H -0.090(3) 0.3523(16) 0.606(2) 0.0698(16) Uiso 1 1 d . . .
H4C H 0.061(3) 0.3390(16) 0.586(2) 0.0698(16) Uiso 1 1 d . . .
H5A H 0.145(3) 0.2767(17) 0.871(3) 0.0698(16) Uiso 1 1 d . . .
H5B H 0.185(3) 0.3317(16) 0.793(2) 0.0698(16) Uiso 1 1 d . . .
H5C H 0.034(3) 0.3419(16) 0.822(2) 0.0698(16) Uiso 1 1 d . . .
H6A H -0.184(3) 0.2666(16) 0.732(2) 0.0698(16) Uiso 1 1 d . . .
H6B H -0.177(3) 0.1997(16) 0.648(3) 0.0698(16) Uiso 1 1 d . . .
H6C H -0.103(3) 0.1911(16) 0.779(3) 0.0698(16) Uiso 1 1 d . . .
H8A H 0.414(3) 0.2641(15) 0.515(2) 0.0698(16) Uiso 1 1 d . . .
H8B H 0.245(3) 0.2377(16) 0.469(2) 0.0698(16) Uiso 1 1 d . . .
H8C H 0.287(3) 0.3101(17) 0.553(2) 0.0698(16) Uiso 1 1 d . . .
H9A H 0.540(3) 0.2488(15) 0.727(2) 0.0698(16) Uiso 1 1 d . . .
H9B H 0.411(3) 0.2852(17) 0.766(3) 0.0698(16) Uiso 1 1 d . . .
H9C H 0.444(3) 0.2191(16) 0.814(3) 0.0698(16) Uiso 1 1 d . . .
H10A H 0.407(3) 0.0980(16) 0.671(3) 0.0698(16) Uiso 1 1 d . . .
H10B H 0.507(3) 0.1428(15) 0.599(2) 0.0698(16) Uiso 1 1 d . . .
H10C H 0.341(3) 0.1130(15) 0.541(3) 0.0698(16) Uiso 1 1 d . . .
H12 H 0.349(3) -0.0330(15) 0.960(2) 0.0698(16) Uiso 1 1 d . . .
H13 H 0.413(3) -0.0429(15) 1.159(2) 0.0698(16) Uiso 1 1 d . . .
H15A H 0.077(3) 0.1010(15) 1.176(2) 0.0698(16) Uiso 1 1 d . . .
H16 H 0.017(3) 0.1142(15) 0.973(2) 0.0698(16) Uiso 1 1 d . . .
H17A H 0.391(4) 0.0227(16) 1.357(2) 0.0698(16) Uiso 1 1 d . . .
H17B H 0.228(3) 0.0491(16) 1.354(2) 0.0698(16) Uiso 1 1 d . . .
H17C H 0.260(3) -0.0261(17) 1.337(2) 0.0698(16) Uiso 1 1 d . . .

loop_
_atom_site_aniso_label
_atom_site_aniso_U_11
_atom_site_aniso_U_22
_atom_site_aniso_U_33
_atom_site_aniso_U_23
_atom_site_aniso_U_13
_atom_site_aniso_U_12
S1 0.0324(2) 0.0233(2) 0.0235(2) 0.00098(15) -0.00051(15) -0.00732(16)
Si1 0.0211(2) 0.0211(2) 0.0196(2) 0.00020(15) 0.00450(15) -0.00093(16)
O1 0.0326(6) 0.0234(6) 0.0214(5) 0.0019(4) 0.0030(4) -0.0071(5)
O2 0.0660(10) 0.0300(7) 0.0259(6) -0.0054(5) 0.0051(6) 0.0076(6)
C1 0.0308(9) 0.0261(8) 0.0248(8) 0.0018(6) 0.0029(6) 0.0015(7)
C2 0.0430(11) 0.0286(9) 0.0271(9) -0.0001(7) -0.0009(7) 0.0007(8)
C3 0.0271(9) 0.0284(9) 0.0384(9) -0.0024(7) 0.0107(7) 0.0029(7)
C4 0.0662(17) 0.0527(15) 0.089(2) 0.0353(14) 0.0444(16) 0.0339(13)
C5 0.0457(14) 0.074(2) 0.095(2) -0.0574(18) 0.0030(14) 0.0110(13)
C6 0.0333(11) 0.0526(13) 0.0561(13) 0.0015(11) 0.0229(9) 0.0044(10)
C7 0.0273(8) 0.0379(10) 0.0264(8) 0.0004(7) 0.0102(6) -0.0024(7)
C8 0.0546(15) 0.0720(18) 0.0813(19) 0.0419(16) 0.0442(14) 0.0145(13)
C9 0.0355(13) 0.133(3) 0.0677(17) -0.0512(19) 0.0256(12) -0.0410(16)
C10 0.0387(11) 0.0544(14) 0.0564(14) 0.0044(11) 0.0220(10) 0.0152(10)
C11 0.0255(8) 0.0212(8) 0.0239(7) 0.0028(6) 0.0037(6) -0.0056(6)
C12 0.0344(10) 0.0332(9) 0.0291(9) 0.0013(7) 0.0075(7) 0.0062(8)
C13 0.0412(11) 0.0445(11) 0.0286(9) 0.0071(8) 0.0035(8) 0.0132(9)
C14 0.0354(9) 0.0330(9) 0.0257(8) 0.0017(7) 0.0065(7) -0.0036(7)
C15 0.0296(9) 0.0296(9) 0.0328(9) -0.0027(7) 0.0126(7) -0.0039(7)
C16 0.0256(8) 0.0236(8) 0.0336(9) 0.0029(6) 0.0056(7) -0.0014(7)
C17 0.0562(14) 0.0607(15) 0.0265(10) 0.0026(9) 0.0083(9) 0.0030(12)

loop_
_geom_bond_atom_site_label_1
_geom_bond_atom_site_label_2
_geom_bond_distance
_geom_bond_site_symmetry_2
_geom_bond_publ_flag
S1 O2 1.4685(14) . ?
S1 O1 1.6212(12) . ?
S1 C11 1.7863(16) . ?
Si1 O1 1.6863(11) . ?
Si1 C1 1.8344(17) . ?
Si1 C3 1.8788(18) . ?
Si1 C7 1.8819(18) . ?
C1 C2 1.191(2) . ?
C3 C5 1.519(3) . ?
C3 C6 1.528(3) . ?
C3 C4 1.536(3) . ?
C7 C9 1.525(3) . ?
C7 C8 1.526(3) . ?
C7 C10 1.533(3) . ?
C11 C12 1.382(2) . ?
C11 C16 1.382(2) . ?
C12 C13 1.390(3) . ?
C13 C14 1.388(3) . ?
C14 C15 1.391(3) . ?
C14 C17 1.505(3) . ?
C15 C16 1.385(2) . ?

loop_
_cod_related_entry_id
_cod_related_entry_database
_cod_related_entry_code
1 ChemSpider 21152626
